data_4028785
loop_
_publ_author_name
'Rachel Aranha Potter'
'Amy M. Bowser'
'Yanbo Yang'
'Jos\'e S. Madalengoitia'
'Joseph W. Ziller'

_publ_section_title
;
 Structure-Reactivity Relationships of Zwitterionic 1,3-Diaza-Claisen
 Rearrangements
;
_journal_name_full 'Journal of Organic Chemistry'
_journal_page_first 11772
_journal_page_last 11782
_journal_paper_doi 10.1021/jo401810p
_journal_volume 78
_journal_year 2013
_chemical_formula_sum 'C35 H41 N3 O3 S'
_chemical_formula_weight 583.77
_chemical_name_systematic
; 
 ? 
;
_space_group_IT_number 2
_symmetry_cell_setting triclinic
_symmetry_space_group_name_Hall '-P 1'
_symmetry_space_group_name_H-M 'P -1'
_atom_sites_solution_hydrogens geom
_atom_sites_solution_primary direct
_atom_sites_solution_secondary difmap
_audit_creation_method SHELXTL
_cell_angle_alpha 103.347(3)
_cell_angle_beta 106.187(3)
_cell_angle_gamma 90.024(3)
_cell_formula_units_Z 2
_cell_length_a 9.705(2)
_cell_length_b 10.735(3)
_cell_length_c 15.984(4)
_cell_measurement_reflns_used 6116
_cell_measurement_temperature 153(2)
_cell_measurement_theta_max 27.04
_cell_measurement_theta_min 2.19
_cell_volume 1552.3(7)
_computing_cell_refinement 'Bruker SMART APEX2/SAINT'
_computing_data_collection 'Bruker SMART APEX2'
_computing_data_reduction 'Bruker SAINT'
_computing_molecular_graphics 'Bruker SHELXTL'
_computing_publication_material 'Bruker SHELXTL'
_computing_structure_refinement 'Bruker SHELXTL'
_computing_structure_solution 'Bruker SHELXTL'
_diffrn_ambient_temperature 153(2)
_diffrn_measured_fraction_theta_full 0.995
_diffrn_measured_fraction_theta_max 0.995
_diffrn_measurement_device_type 'Bruker SMART APEX II CCD'
_diffrn_measurement_method 'phi and omega'
_diffrn_radiation_monochromator graphite
_diffrn_radiation_source 'fine-focus sealed tube'
_diffrn_radiation_type MoK\a
_diffrn_radiation_wavelength 0.71073
_diffrn_reflns_av_R_equivalents 0.0371
_diffrn_reflns_av_sigmaI/netI 0.0508
_diffrn_reflns_limit_h_max 12
_diffrn_reflns_limit_h_min -12
_diffrn_reflns_limit_k_max 13
_diffrn_reflns_limit_k_min -13
_diffrn_reflns_limit_l_max 19
_diffrn_reflns_limit_l_min -19
_diffrn_reflns_number 16698
_diffrn_reflns_theta_full 26.37
_diffrn_reflns_theta_max 26.37
_diffrn_reflns_theta_min 1.95
_exptl_absorpt_coefficient_mu 0.144
_exptl_absorpt_correction_T_max 0.9825
_exptl_absorpt_correction_T_min 0.9714
_exptl_absorpt_correction_type multi-scan
_exptl_absorpt_process_details 'Bruker SADABS'
_exptl_crystal_colour colourless
_exptl_crystal_density_diffrn 1.249
_exptl_crystal_density_meas ?
_exptl_crystal_description prism
_exptl_crystal_F_000 624
_exptl_crystal_size_max 0.20
_exptl_crystal_size_mid 0.14
_exptl_crystal_size_min 0.12
_refine_diff_density_max 0.411
_refine_diff_density_min -0.425
_refine_diff_density_rms 0.050
_refine_ls_extinction_method none
_refine_ls_goodness_of_fit_ref 1.037
_refine_ls_hydrogen_treatment constr
_refine_ls_matrix_type full
_refine_ls_number_parameters 384
_refine_ls_number_reflns 6312
_refine_ls_number_restraints 0
_refine_ls_restrained_S_all 1.037
_refine_ls_R_factor_all 0.0853
_refine_ls_R_factor_gt 0.0549
_refine_ls_shift/su_max 0.000
_refine_ls_shift/su_mean 0.000
_refine_ls_structure_factor_coef Fsqd
_refine_ls_weighting_details 'calc w=1/[\s^2^(Fo^2^)+(0.0600P)^2^+0.9615P] where P=(Fo^2^+2Fc^2^)/3'
_refine_ls_weighting_scheme calc
_refine_ls_wR_factor_gt 0.1303
_refine_ls_wR_factor_ref 0.1445
_reflns_number_gt 4437
_reflns_number_total 6312
_reflns_threshold_expression >2sigma(I)
_cod_data_source_file jo401810p_si_002.cif
_cod_data_source_block jsm1
_cod_depositor_comments
;
The following automatic conversions were performed:

'_exptl_crystal_density_meas' value 'n/a' was changed to '?' - the
value is perceived as not measured.

Automatic conversion script
Id: cif_fix_values 3008 2015-01-20 13:52:24Z robertas 
;
_cod_original_cell_volume 1552.4(6)
_cod_database_code 4028785

loop_
_symmetry_equiv_pos_as_xyz
'x, y, z'
'-x, -y, -z'

loop_
_atom_site_label
_atom_site_type_symbol
_atom_site_fract_x
_atom_site_fract_y
_atom_site_fract_z
_atom_site_U_iso_or_equiv
_atom_site_adp_type
_atom_site_occupancy
_atom_site_symmetry_multiplicity
_atom_site_calc_flag
_atom_site_refinement_flags
S1 S 0.34481(7) 0.02312(6) 0.31257(4) 0.03231(18) Uani 1 1 d .
O1 O 0.0542(2) 0.45978(17) 0.19180(14) 0.0450(5) Uani 1 1 d .
O2 O 0.2228(2) -0.06270(18) 0.29780(14) 0.0475(5) Uani 1 1 d .
O3 O 0.4275(2) 0.0700(2) 0.40493(12) 0.0513(6) Uani 1 1 d .
N1 N 0.4381(2) -0.0405(2) 0.24831(13) 0.0304(5) Uani 1 1 d .
N2 N 0.6546(2) -0.07818(19) 0.35098(13) 0.0278(5) Uani 1 1 d .
N3 N 0.6597(2) -0.00644(19) 0.22699(13) 0.0289(5) Uani 1 1 d .
C1 C 0.5811(3) -0.0396(2) 0.27707(15) 0.0256(5) Uani 1 1 d .
C2 C 0.8068(3) -0.0332(2) 0.39937(17) 0.0326(6) Uani 1 1 d .
H2A H 0.8556 -0.1015 0.4276 0.039 Uiso 1 1 calc R
C3 C 0.8172(3) 0.0880(3) 0.47103(17) 0.0378(6) Uani 1 1 d .
H3A H 0.7844 0.0938 0.5224 0.045 Uiso 1 1 calc R
C4 C 0.8778(3) 0.1850(3) 0.45354(18) 0.0407(7) Uani 1 1 d .
H4A H 0.8936 0.2693 0.4913 0.049 Uiso 1 1 calc R
C5 C 0.9193(4) 0.1490(3) 0.3678(2) 0.0513(8) Uani 1 1 d .
H5A H 1.0219 0.1740 0.3780 0.062 Uiso 1 1 calc R
H5B H 0.8595 0.1899 0.3219 0.062 Uiso 1 1 calc R
C6 C 0.8902(3) 0.0015(3) 0.33933(18) 0.0371(6) Uani 1 1 d .
H6A H 0.9842 -0.0392 0.3505 0.045 Uiso 1 1 calc R
C7 C 0.8068(3) -0.0464(3) 0.24180(18) 0.0361(6) Uani 1 1 d .
H7A H 0.8545 -0.0115 0.2040 0.043 Uiso 1 1 calc R
H7B H 0.8050 -0.1412 0.2244 0.043 Uiso 1 1 calc R
C8 C 0.2754(2) 0.1580(2) 0.27035(15) 0.0238(5) Uani 1 1 d .
C9 C 0.1542(2) 0.1368(2) 0.19443(15) 0.0248(5) Uani 1 1 d .
C10 C 0.0813(3) 0.2406(2) 0.17114(16) 0.0286(5) Uani 1 1 d .
C11 C 0.1341(3) 0.3643(2) 0.22079(17) 0.0303(6) Uani 1 1 d .
C12 C 0.1202(3) 0.5893(3) 0.2211(2) 0.0495(8) Uani 1 1 d .
C13 C 0.1931(4) 0.6150(3) 0.3212(2) 0.0561(9) Uani 1 1 d .
H13A H 0.1203 0.6054 0.3524 0.067 Uiso 1 1 calc R
H13B H 0.2355 0.7046 0.3434 0.067 Uiso 1 1 calc R
C14 C 0.3110(3) 0.5238(3) 0.3434(2) 0.0486(8) Uani 1 1 d .
H14A H 0.3966 0.5502 0.3279 0.058 Uiso 1 1 calc R
H14B H 0.3391 0.5288 0.4087 0.058 Uiso 1 1 calc R
C15 C 0.2596(3) 0.3873(2) 0.29209(17) 0.0319(6) Uani 1 1 d .
C16 C 0.3356(3) 0.2828(2) 0.31576(16) 0.0303(6) Uani 1 1 d .
C17 C 0.1089(3) 0.0039(2) 0.13236(17) 0.0336(6) Uani 1 1 d .
H17A H 0.0741 0.0113 0.0701 0.050 Uiso 1 1 calc R
H17B H 0.0319 -0.0360 0.1482 0.050 Uiso 1 1 calc R
H17C H 0.1915 -0.0492 0.1389 0.050 Uiso 1 1 calc R
C18 C -0.0535(3) 0.2248(3) 0.09229(19) 0.0472(8) Uani 1 1 d .
H18A H -0.1033 0.1406 0.0817 0.071 Uiso 1 1 calc R
H18B H -0.0269 0.2310 0.0385 0.071 Uiso 1 1 calc R
H18C H -0.1174 0.2924 0.1058 0.071 Uiso 1 1 calc R
C19 C -0.0064(4) 0.6718(3) 0.1978(3) 0.0713(12) Uani 1 1 d .
H19A H -0.0725 0.6631 0.2329 0.107 Uiso 1 1 calc R
H19B H -0.0572 0.6435 0.1337 0.107 Uiso 1 1 calc R
H19C H 0.0292 0.7619 0.2118 0.107 Uiso 1 1 calc R
C20 C 0.2235(4) 0.6015(3) 0.1671(2) 0.0557(9) Uani 1 1 d .
H20A H 0.3021 0.5454 0.1807 0.083 Uiso 1 1 calc R
H20B H 0.2628 0.6907 0.1828 0.083 Uiso 1 1 calc R
H20C H 0.1722 0.5762 0.1029 0.083 Uiso 1 1 calc R
C21 C 0.4824(3) 0.3118(3) 0.38377(19) 0.0483(8) Uani 1 1 d .
H21A H 0.5409 0.2385 0.3741 0.072 Uiso 1 1 calc R
H21B H 0.4717 0.3279 0.4445 0.072 Uiso 1 1 calc R
H21C H 0.5296 0.3880 0.3768 0.072 Uiso 1 1 calc R
C22 C 0.5868(3) -0.1651(2) 0.38994(16) 0.0305(6) Uani 1 1 d .
H22A H 0.4840 -0.1845 0.3560 0.037 Uiso 1 1 calc R
H22B H 0.5933 -0.1236 0.4532 0.037 Uiso 1 1 calc R
C23 C 0.6641(2) -0.2873(2) 0.38521(16) 0.0283(5) Uani 1 1 d .
C24 C 0.7374(3) -0.3233(2) 0.46304(18) 0.0338(6) Uani 1 1 d .
H24A H 0.7361 -0.2719 0.5198 0.041 Uiso 1 1 calc R
C25 C 0.8122(3) -0.4333(3) 0.4588(2) 0.0457(7) Uani 1 1 d .
H25A H 0.8619 -0.4569 0.5124 0.055 Uiso 1 1 calc R
C26 C 0.8146(3) -0.5084(3) 0.3771(2) 0.0518(8) Uani 1 1 d .
H26A H 0.8666 -0.5835 0.3744 0.062 Uiso 1 1 calc R
C27 C 0.7415(3) -0.4749(3) 0.2990(2) 0.0484(8) Uani 1 1 d .
H27A H 0.7430 -0.5271 0.2426 0.058 Uiso 1 1 calc R
C28 C 0.6656(3) -0.3651(3) 0.30278(18) 0.0368(6) Uani 1 1 d .
H28A H 0.6144 -0.3430 0.2488 0.044 Uiso 1 1 calc R
C29 C 0.5874(3) 0.0136(2) 0.13777(16) 0.0323(6) Uani 1 1 d .
H29A H 0.6456 0.0777 0.1240 0.039 Uiso 1 1 calc R
H29B H 0.4925 0.0476 0.1375 0.039 Uiso 1 1 calc R
C30 C 0.5669(3) -0.1116(2) 0.06611(15) 0.0286(5) Uani 1 1 d .
C31 C 0.4576(3) -0.2034(3) 0.05425(17) 0.0364(6) Uani 1 1 d .
H31A H 0.3923 -0.1864 0.0894 0.044 Uiso 1 1 calc R
C32 C 0.4431(3) -0.3189(3) -0.00821(19) 0.0429(7) Uani 1 1 d .
H32A H 0.3685 -0.3812 -0.0155 0.052 Uiso 1 1 calc R
C33 C 0.5369(3) -0.3443(3) -0.06032(18) 0.0420(7) Uani 1 1 d .
H33A H 0.5271 -0.4242 -0.1029 0.050 Uiso 1 1 calc R
C34 C 0.6438(3) -0.2541(3) -0.05056(18) 0.0407(7) Uani 1 1 d .
H34A H 0.7075 -0.2708 -0.0869 0.049 Uiso 1 1 calc R
C35 C 0.6587(3) -0.1382(3) 0.01269(17) 0.0363(6) Uani 1 1 d .
H35A H 0.7332 -0.0761 0.0194 0.044 Uiso 1 1 calc R

loop_
_atom_site_aniso_label
_atom_site_aniso_U_11
_atom_site_aniso_U_22
_atom_site_aniso_U_33
_atom_site_aniso_U_23
_atom_site_aniso_U_13
_atom_site_aniso_U_12
S1 0.0390(4) 0.0361(4) 0.0311(3) 0.0152(3) 0.0191(3) 0.0189(3)
O1 0.0449(11) 0.0266(10) 0.0713(14) 0.0183(9) 0.0238(10) 0.0138(8)
O2 0.0504(12) 0.0396(11) 0.0751(15) 0.0313(10) 0.0402(11) 0.0202(9)
O3 0.0732(14) 0.0626(14) 0.0230(10) 0.0138(9) 0.0190(10) 0.0402(11)
N1 0.0304(11) 0.0397(12) 0.0213(10) 0.0063(9) 0.0083(9) 0.0156(9)
N2 0.0271(11) 0.0273(11) 0.0261(11) 0.0083(9) 0.0013(8) 0.0017(8)
N3 0.0335(11) 0.0283(11) 0.0260(11) 0.0066(9) 0.0104(9) 0.0054(9)
C1 0.0310(13) 0.0207(12) 0.0219(12) 0.0010(9) 0.0056(10) 0.0074(10)
C2 0.0271(13) 0.0319(14) 0.0324(14) 0.0089(11) -0.0027(11) 0.0014(11)
C3 0.0355(15) 0.0421(16) 0.0279(14) 0.0033(12) 0.0007(11) 0.0050(12)
C4 0.0413(16) 0.0317(15) 0.0395(16) 0.0015(12) 0.0018(13) 0.0004(12)
C5 0.0525(18) 0.0469(18) 0.0443(18) -0.0005(14) 0.0070(14) -0.0187(15)
C6 0.0270(13) 0.0396(15) 0.0392(15) 0.0019(12) 0.0066(11) 0.0075(11)
C7 0.0255(13) 0.0426(16) 0.0390(15) 0.0046(12) 0.0118(11) 0.0014(11)
C8 0.0232(12) 0.0255(12) 0.0260(12) 0.0078(10) 0.0111(10) 0.0064(10)
C9 0.0235(12) 0.0226(12) 0.0277(13) 0.0024(10) 0.0093(10) 0.0026(9)
C10 0.0258(12) 0.0286(13) 0.0301(13) 0.0052(10) 0.0074(10) 0.0063(10)
C11 0.0312(14) 0.0246(13) 0.0416(15) 0.0121(11) 0.0174(12) 0.0089(10)
C12 0.0537(19) 0.0251(14) 0.083(2) 0.0154(15) 0.0388(18) 0.0099(13)
C13 0.075(2) 0.0234(14) 0.081(2) -0.0016(15) 0.051(2) -0.0051(15)
C14 0.0547(19) 0.0306(15) 0.0579(19) -0.0064(14) 0.0258(16) -0.0137(14)
C15 0.0353(14) 0.0217(12) 0.0395(15) -0.0007(11) 0.0183(12) -0.0042(11)
C16 0.0271(13) 0.0334(14) 0.0298(13) 0.0029(11) 0.0112(10) -0.0013(11)
C17 0.0308(14) 0.0276(13) 0.0384(15) -0.0018(11) 0.0113(11) 0.0000(11)
C18 0.0432(17) 0.0417(17) 0.0459(17) 0.0086(14) -0.0028(14) 0.0149(13)
C19 0.069(2) 0.0393(18) 0.139(4) 0.043(2) 0.066(2) 0.0295(17)
C20 0.060(2) 0.0417(18) 0.083(2) 0.0250(17) 0.0410(19) 0.0170(15)
C21 0.0308(15) 0.064(2) 0.0418(17) 0.0046(15) 0.0040(13) -0.0078(14)
C22 0.0324(13) 0.0353(14) 0.0266(13) 0.0108(11) 0.0101(11) 0.0067(11)
C23 0.0243(12) 0.0301(13) 0.0328(13) 0.0118(11) 0.0087(10) 0.0013(10)
C24 0.0266(13) 0.0340(14) 0.0402(15) 0.0150(12) 0.0036(11) -0.0036(11)
C25 0.0313(15) 0.0390(16) 0.063(2) 0.0251(15) -0.0023(14) -0.0006(12)
C26 0.0370(16) 0.0314(16) 0.087(3) 0.0194(16) 0.0136(16) 0.0051(13)
C27 0.0488(18) 0.0323(15) 0.064(2) 0.0016(14) 0.0246(16) 0.0010(13)
C28 0.0373(15) 0.0352(15) 0.0388(15) 0.0091(12) 0.0122(12) 0.0020(12)
C29 0.0441(15) 0.0280(13) 0.0289(13) 0.0103(11) 0.0142(11) 0.0084(11)
C30 0.0350(14) 0.0287(13) 0.0228(12) 0.0090(10) 0.0069(10) 0.0069(11)
C31 0.0376(15) 0.0407(15) 0.0325(14) 0.0036(12) 0.0171(12) 0.0059(12)
C32 0.0418(16) 0.0392(16) 0.0444(17) -0.0008(13) 0.0158(13) -0.0012(13)
C33 0.0454(17) 0.0382(16) 0.0357(15) -0.0040(12) 0.0112(13) 0.0104(13)
C34 0.0398(16) 0.0500(17) 0.0332(15) 0.0041(13) 0.0166(12) 0.0074(13)
C35 0.0400(15) 0.0386(15) 0.0337(14) 0.0096(12) 0.0153(12) 0.0017(12)

loop_
_atom_type_symbol
_atom_type_description
_atom_type_scat_dispersion_real
_atom_type_scat_dispersion_imag
_atom_type_scat_source
C C 0.0033 0.0016 'International Tables Vol C Tables 4.2.6.8 and 6.1.1.4'
H H 0.0000 0.0000 'International Tables Vol C Tables 4.2.6.8 and 6.1.1.4'
N N 0.0061 0.0033 'International Tables Vol C Tables 4.2.6.8 and 6.1.1.4'
O O 0.0106 0.0060 'International Tables Vol C Tables 4.2.6.8 and 6.1.1.4'
S S 0.1246 0.1234 'International Tables Vol C Tables 4.2.6.8 and 6.1.1.4'

loop_
_geom_angle_atom_site_label_1
_geom_angle_atom_site_label_2
_geom_angle_atom_site_label_3
_geom_angle
O2 S1 O3 115.30(13)
O2 S1 N1 108.82(12)
O3 S1 N1 113.76(11)
O2 S1 C8 106.06(11)
O3 S1 C8 107.96(12)
N1 S1 C8 104.04(11)
C11 O1 C12 118.0(2)
C1 N1 S1 122.27(17)
C1 N2 C22 122.0(2)
C1 N2 C2 122.2(2)
C22 N2 C2 115.83(19)
C1 N3 C7 117.7(2)
C1 N3 C29 119.8(2)
C7 N3 C29 116.9(2)
N1 C1 N3 118.9(2)
N1 C1 N2 124.5(2)
N3 C1 N2 116.4(2)
N2 C2 C3 111.3(2)
N2 C2 C6 113.3(2)
C3 C2 C6 104.5(2)
C4 C3 C2 111.4(2)
C3 C4 C5 113.2(2)
C4 C5 C6 103.1(2)
C7 C6 C2 110.5(2)
C7 C6 C5 112.8(2)
C2 C6 C5 106.5(2)
N3 C7 C6 110.1(2)
C16 C8 C9 121.1(2)
C16 C8 S1 120.29(18)
C9 C8 S1 118.50(17)
C10 C9 C8 119.5(2)
C10 C9 C17 118.8(2)
C8 C9 C17 121.5(2)
C9 C10 C11 119.1(2)
C9 C10 C18 122.4(2)
C11 C10 C18 118.5(2)
O1 C11 C15 123.6(2)
O1 C11 C10 114.3(2)
C15 C11 C10 122.1(2)
O1 C12 C13 107.6(2)
O1 C12 C20 108.7(2)
C13 C12 C20 113.2(3)
O1 C12 C19 103.6(3)
C13 C12 C19 112.9(3)
C20 C12 C19 110.2(3)
C12 C13 C14 112.0(2)
C15 C14 C13 110.8(3)
C11 C15 C16 119.4(2)
C11 C15 C14 119.4(2)
C16 C15 C14 121.2(2)
C8 C16 C15 118.2(2)
C8 C16 C21 123.8(2)
C15 C16 C21 117.8(2)
N2 C22 C23 108.61(19)
C24 C23 C28 118.6(2)
C24 C23 C22 120.8(2)
C28 C23 C22 120.6(2)
C25 C24 C23 120.7(3)
C26 C25 C24 120.2(3)
C25 C26 C27 120.0(3)
C26 C27 C28 120.2(3)
C27 C28 C23 120.3(3)
N3 C29 C30 110.82(19)
C35 C30 C31 118.3(2)
C35 C30 C29 120.9(2)
C31 C30 C29 120.8(2)
C32 C31 C30 120.6(2)
C31 C32 C33 120.2(3)
C34 C33 C32 120.0(3)
C33 C34 C35 119.7(2)
C30 C35 C34 121.2(3)

loop_
_geom_bond_atom_site_label_1
_geom_bond_atom_site_label_2
_geom_bond_distance
S1 O2 1.431(2)
S1 O3 1.440(2)
S1 N1 1.593(2)
S1 C8 1.790(2)
O1 C11 1.374(3)
O1 C12 1.447(3)
N1 C1 1.334(3)
N2 C1 1.354(3)
N2 C22 1.479(3)
N2 C2 1.484(3)
N3 C1 1.350(3)
N3 C7 1.461(3)
N3 C29 1.469(3)
C2 C3 1.504(4)
C2 C6 1.521(4)
C3 C4 1.317(4)
C4 C5 1.501(4)
C5 C6 1.545(4)
C6 C7 1.509(4)
C8 C16 1.406(3)
C8 C9 1.409(3)
C9 C10 1.388(3)
C9 C17 1.522(3)
C10 C11 1.394(3)
C10 C18 1.520(3)
C11 C15 1.392(4)
C12 C13 1.517(5)
C12 C20 1.517(4)
C12 C19 1.527(4)
C13 C14 1.526(5)
C14 C15 1.512(4)
C15 C16 1.409(4)
C16 C21 1.513(4)
C22 C23 1.508(3)
C23 C24 1.390(3)
C23 C28 1.392(4)
C24 C25 1.384(4)
C25 C26 1.373(5)
C26 C27 1.380(4)
C27 C28 1.389(4)
C29 C30 1.523(3)
C30 C35 1.384(3)
C30 C31 1.390(4)
C31 C32 1.380(4)
C32 C33 1.384(4)
C33 C34 1.370(4)
C34 C35 1.389(4)

loop_
_geom_torsion_atom_site_label_1
_geom_torsion_atom_site_label_2
_geom_torsion_atom_site_label_3
_geom_torsion_atom_site_label_4
_geom_torsion
O2 S1 N1 C1 -135.5(2)
O3 S1 N1 C1 -5.4(2)
C8 S1 N1 C1 111.8(2)
S1 N1 C1 N3 -133.5(2)
S1 N1 C1 N2 51.2(3)
C7 N3 C1 N1 -159.8(2)
C29 N3 C1 N1 -6.9(3)
C7 N3 C1 N2 15.9(3)
C29 N3 C1 N2 168.8(2)
C22 N2 C1 N1 21.3(3)
C2 N2 C1 N1 -157.0(2)
C22 N2 C1 N3 -154.1(2)
C2 N2 C1 N3 27.6(3)
C1 N2 C2 C3 89.5(3)
C22 N2 C2 C3 -88.9(3)
C1 N2 C2 C6 -27.9(3)
C22 N2 C2 C6 153.7(2)
N2 C2 C3 C4 -115.4(2)
C6 C2 C3 C4 7.2(3)
C2 C3 C4 C5 0.1(3)
C3 C4 C5 C6 -7.2(3)
N2 C2 C6 C7 -12.7(3)
C3 C2 C6 C7 -134.1(2)
N2 C2 C6 C5 110.0(2)
C3 C2 C6 C5 -11.3(3)
C4 C5 C6 C7 132.5(2)
C4 C5 C6 C2 11.2(3)
C1 N3 C7 C6 -55.7(3)
C29 N3 C7 C6 150.7(2)
C2 C6 C7 N3 50.4(3)
C5 C6 C7 N3 -68.7(3)
O2 S1 C8 C16 141.66(19)
O3 S1 C8 C16 17.5(2)
N1 S1 C8 C16 -103.6(2)
O2 S1 C8 C9 -34.3(2)
O3 S1 C8 C9 -158.45(18)
N1 S1 C8 C9 80.4(2)
C16 C8 C9 C10 -8.7(3)
S1 C8 C9 C10 167.22(18)
C16 C8 C9 C17 165.7(2)
S1 C8 C9 C17 -18.3(3)
C8 C9 C10 C11 3.3(3)
C17 C9 C10 C11 -171.3(2)
C8 C9 C10 C18 -177.7(2)
C17 C9 C10 C18 7.7(4)
C12 O1 C11 C15 15.8(4)
C12 O1 C11 C10 -162.7(2)
C9 C10 C11 O1 179.7(2)
C18 C10 C11 O1 0.6(3)
C9 C10 C11 C15 1.3(4)
C18 C10 C11 C15 -177.8(2)
C11 O1 C12 C13 -46.1(3)
C11 O1 C12 C20 76.8(3)
C11 O1 C12 C19 -166.0(2)
O1 C12 C13 C14 61.4(3)
C20 C12 C13 C14 -58.8(3)
C19 C12 C13 C14 175.2(2)
C12 C13 C14 C15 -45.3(3)
O1 C11 C15 C16 -178.8(2)
C10 C11 C15 C16 -0.5(4)
O1 C11 C15 C14 1.9(4)
C10 C11 C15 C14 -179.8(2)
C13 C14 C15 C11 13.7(4)
C13 C14 C15 C16 -165.6(2)
C9 C8 C16 C15 9.4(3)
S1 C8 C16 C15 -166.52(18)
C9 C8 C16 C21 -165.9(2)
S1 C8 C16 C21 18.2(3)
C11 C15 C16 C8 -4.7(3)
C14 C15 C16 C8 174.6(2)
C11 C15 C16 C21 170.9(2)
C14 C15 C16 C21 -9.9(4)
C1 N2 C22 C23 117.7(2)
C2 N2 C22 C23 -63.9(3)
N2 C22 C23 C24 117.0(2)
N2 C22 C23 C28 -61.8(3)
C28 C23 C24 C25 1.0(4)
C22 C23 C24 C25 -177.9(2)
C23 C24 C25 C26 -0.1(4)
C24 C25 C26 C27 -0.5(4)
C25 C26 C27 C28 0.2(4)
C26 C27 C28 C23 0.8(4)
C24 C23 C28 C27 -1.3(4)
C22 C23 C28 C27 177.5(2)
C1 N3 C29 C30 -88.9(3)
C7 N3 C29 C30 64.1(3)
N3 C29 C30 C35 -100.4(3)
N3 C29 C30 C31 78.0(3)
C35 C30 C31 C32 1.1(4)
C29 C30 C31 C32 -177.3(2)
C30 C31 C32 C33 -0.5(4)
C31 C32 C33 C34 -0.6(4)
C32 C33 C34 C35 0.9(4)
C31 C30 C35 C34 -0.8(4)
C29 C30 C35 C34 177.6(2)
C33 C34 C35 C30 -0.2(4)
